data_4321944
loop_
_publ_author_name
'V. P. Fedin'
'I. V. Kalinina'
'D. G. Samsonenko'
'Y. V. Mironov'
'M. N. Sokolov'
'S. V. Tkachev'
'A. V. Virovets'
'N. V. Podberezskaya'
'M. R. J. Elsegood'
'W. Clegg'
'A. G. Sykes'

_publ_section_title
;
 Synthesis, Structure, and Properties of Molybdenum and Tungsten Cyano
 Complexes with Cuboidal M4(\m3-E4) (M = Mo, W; E = S, Se, Te) Cores
;
_journal_name_full 'Inorganic Chemistry'
_journal_page_first 1956
_journal_page_last 1965
_journal_paper_doi 10.1021/ic980956z
_journal_volume 38
_journal_year 1999
_chemical_formula_moiety 'Cs6 (Mo4 Te4 (C N)12) . (H2 O)2'
_chemical_formula_sum 'C12 H4 Cs6 Mo4 N12 O2 Te4'
_chemical_formula_weight 2039.89
_chemical_name_systematic
;
 ?
;
_space_group_IT_number 4
_symmetry_cell_setting monoclinic
_symmetry_space_group_name_Hall 'P 2yb'
_symmetry_space_group_name_H-M 'P 1 21 1'
_atom_sites_solution_hydrogens geom
_atom_sites_solution_primary direct
_atom_sites_solution_secondary difmap
_audit_creation_method SHELXL-97
_cell_angle_alpha 90.00
_cell_angle_beta 100.75(1)
_cell_angle_gamma 90.00
_cell_formula_units_Z 2
_cell_length_a 11.617(1)
_cell_length_b 10.124(2)
_cell_length_c 17.473(4)
_cell_measurement_reflns_used 24
_cell_measurement_temperature 293(2)
_cell_measurement_theta_max 14.2
_cell_measurement_theta_min 9.3
_cell_volume 2018.9(6)
_computing_cell_refinement CD4CA0
_computing_data_collection CD4CA0
_computing_data_reduction CADDAT
_computing_molecular_graphics ORTEP
_computing_publication_material SHELXL-97
_computing_structure_refinement 'SHELXL-97 (Sheldrick, 1997)'
_computing_structure_solution 'SHELXS-97 (Sheldrick, 1990)'
_diffrn_ambient_temperature 293(2)
_diffrn_measured_fraction_theta_full 0.810
_diffrn_measured_fraction_theta_max 0.810
_diffrn_measurement_device_type 'Enraf-Nonius CAD4'
_diffrn_measurement_method theta/2theta
_diffrn_radiation_monochromator graphite
_diffrn_radiation_source 'fine-focus sealed tube'
_diffrn_radiation_type MoK\a
_diffrn_radiation_wavelength 0.71069
_diffrn_reflns_av_R_equivalents 0.0471
_diffrn_reflns_av_sigmaI/netI 0.1927
_diffrn_reflns_limit_h_max 13
_diffrn_reflns_limit_h_min 0
_diffrn_reflns_limit_k_max 12
_diffrn_reflns_limit_k_min 0
_diffrn_reflns_limit_l_max 20
_diffrn_reflns_limit_l_min -20
_diffrn_reflns_number 3194
_diffrn_reflns_theta_full 24.97
_diffrn_reflns_theta_max 24.97
_diffrn_reflns_theta_min 1.78
_diffrn_standards_decay_% 0
_diffrn_standards_interval_time '3600 sec'
_diffrn_standards_number 3
_exptl_absorpt_coefficient_mu 9.407
_exptl_absorpt_correction_T_max 1.2127
_exptl_absorpt_correction_T_min 0.7873
_exptl_absorpt_correction_type '2 azimutal scans'
_exptl_absorpt_process_details none
_exptl_crystal_colour black
_exptl_crystal_density_diffrn 3.356
_exptl_crystal_density_meas ?
_exptl_crystal_density_method 'not measured'
_exptl_crystal_description needle
_exptl_crystal_F_000 1764
_exptl_crystal_size_max 0.40
_exptl_crystal_size_mid 0.06
_exptl_crystal_size_min 0.04
_refine_diff_density_max 1.991
_refine_diff_density_min -2.006
_refine_diff_density_rms 0.355
_refine_ls_abs_structure_details 'Flack H D (1983), Acta Cryst. A39, 876-881'
_refine_ls_abs_structure_Flack -0.03(9)
_refine_ls_extinction_coef none
_refine_ls_extinction_method none
_refine_ls_goodness_of_fit_ref 0.826
_refine_ls_hydrogen_treatment mixed
_refine_ls_matrix_type full
_refine_ls_number_parameters 361
_refine_ls_number_reflns 3039
_refine_ls_number_restraints 145
_refine_ls_restrained_S_all 0.807
_refine_ls_R_factor_all 0.0939
_refine_ls_R_factor_gt 0.0634
_refine_ls_shift/su_max 0.053
_refine_ls_shift/su_mean 0.003
_refine_ls_structure_factor_coef Fsqd
_refine_ls_weighting_details 'calc w=1/[\s^2^(Fo^2^)+(0.0695P)^2^+0.0000P] where P=(Fo^2^+2Fc^2^)/3'
_refine_ls_weighting_scheme calc
_refine_ls_wR_factor_gt 0.1466
_refine_ls_wR_factor_ref 0.1542
_reflns_number_gt 1733
_reflns_number_total 3039
_reflns_threshold_expression >2sigma(I)
_cod_data_source_file ic980956z_4.cif
_cod_data_source_block compound_4
_cod_depositor_comments
;
The following automatic conversions were performed:

'_exptl_crystal_density_meas' value 'none' was changed to '?' - the
value is perceived as not measured.

Automatic conversion script
Id: cif_fix_values 3008 2015-01-20 13:52:24Z robertas 
;
_cod_database_code 4321944

loop_
_symmetry_equiv_pos_as_xyz
'x, y, z'
'-x, y+1/2, -z'

loop_
_atom_site_label
_atom_site_type_symbol
_atom_site_fract_x
_atom_site_fract_y
_atom_site_fract_z
_atom_site_U_iso_or_equiv
_atom_site_adp_type
_atom_site_occupancy
_atom_site_symmetry_multiplicity
_atom_site_calc_flag
_atom_site_refinement_flags
_atom_site_disorder_assembly
_atom_site_disorder_group
Cs1 Cs 0.1950(5) 0.1084(6) 0.6044(3) 0.1020(19) Uani 1 1 d . . .
Cs2 Cs -0.1470(3) 0.0825(5) 0.3763(3) 0.0749(14) Uani 1 1 d . . .
Cs3 Cs 0.3604(3) 0.7719(4) 0.4411(2) 0.0554(10) Uani 1 1 d . . .
Cs4 Cs 0.0195(3) -0.2259(4) 0.1078(2) 0.0545(10) Uani 1 1 d . . .
Cs5 Cs 0.5503(3) 0.7662(5) 0.1255(2) 0.0635(12) Uani 1 1 d . . .
Cs6 Cs 0.7439(4) 0.1508(5) 0.0888(2) 0.0706(13) Uani 1 1 d . . .
Te1 Te 0.3330(3) 0.3597(4) 0.37709(17) 0.0365(9) Uani 1 1 d . . .
Te2 Te 0.1085(3) 0.3586(4) 0.15195(19) 0.0396(9) Uani 1 1 d . . .
Te3 Te 0.3009(3) 0.0017(3) 0.2269(2) 0.0321(8) Uani 1 1 d . . .
Te4 Te 0.4777(3) 0.3579(4) 0.16284(19) 0.0391(9) Uani 1 1 d . . .
Mo1 Mo 0.3088(4) 0.4523(4) 0.2318(3) 0.0315(11) Uani 1 1 d . . .
Mo2 Mo 0.1886(3) 0.2080(5) 0.2770(2) 0.0320(10) Uani 1 1 d . . .
Mo3 Mo 0.4363(3) 0.2085(5) 0.2829(2) 0.0339(11) Uani 1 1 d . . .
Mo4 Mo 0.2869(3) 0.2062(5) 0.1290(2) 0.0335(11) Uani 1 1 d . . .
C11 C 0.291(4) 0.596(5) 0.145(3) 0.040(13) Uani 1 1 d U . .
N11 N 0.282(3) 0.670(4) 0.090(2) 0.036(10) Uani 1 1 d U . .
C12 C 0.439(4) 0.590(6) 0.278(3) 0.038(13) Uani 1 1 d U . .
N12 N 0.500(4) 0.678(5) 0.306(3) 0.074(16) Uani 1 1 d U . .
C13 C 0.203(4) 0.595(5) 0.272(3) 0.033(12) Uani 1 1 d U . .
N13 N 0.158(4) 0.677(5) 0.296(3) 0.068(15) Uani 1 1 d U . .
C21 C 0.064(5) 0.323(6) 0.324(3) 0.051(15) Uani 1 1 d U . .
N21 N -0.012(4) 0.363(6) 0.357(3) 0.068(14) Uani 1 1 d U . .
C22 C 0.034(4) 0.086(5) 0.230(3) 0.033(12) Uani 1 1 d U . .
N22 N -0.046(3) 0.020(4) 0.210(2) 0.037(10) Uani 1 1 d U . .
C23 C 0.186(4) 0.088(5) 0.372(2) 0.025(11) Uani 1 1 d U . .
N23 N 0.166(4) 0.018(6) 0.427(3) 0.073(16) Uani 1 1 d U . .
C31 C 0.568(5) 0.080(7) 0.241(3) 0.056(16) Uani 1 1 d U . .
N31 N 0.642(4) 0.011(5) 0.227(3) 0.061(14) Uani 1 1 d U . .
C32 C 0.598(5) 0.306(5) 0.346(3) 0.045(14) Uani 1 1 d U . .
N32 N 0.681(4) 0.349(5) 0.385(2) 0.047(12) Uani 1 1 d U . .
C33 C 0.484(5) 0.090(7) 0.389(3) 0.064(18) Uani 1 1 d U . .
N33 N 0.521(5) 0.030(6) 0.447(3) 0.081(17) Uani 1 1 d U . .
C41 C 0.388(5) 0.083(6) 0.065(3) 0.051(15) Uani 1 1 d U . .
N41 N 0.446(4) 0.040(5) 0.027(2) 0.050(13) Uani 1 1 d U . .
C42 C 0.152(4) 0.088(5) 0.061(2) 0.028(11) Uani 1 1 d U . .
N42 N 0.074(4) 0.031(5) 0.019(3) 0.060(14) Uani 1 1 d U . .
C43 C 0.265(4) 0.309(5) 0.019(3) 0.040(13) Uani 1 1 d U . .
N43 N 0.247(3) 0.355(4) -0.039(2) 0.033(9) Uani 1 1 d U . .
O1W O 0.691(5) -0.138(6) 0.411(3) 0.14(2) Uani 1 1 d . . .
O2W O -0.136(7) -0.204(7) 0.272(4) 0.20(3) Uani 1 1 d . . .

loop_
_atom_site_aniso_label
_atom_site_aniso_U_11
_atom_site_aniso_U_22
_atom_site_aniso_U_33
_atom_site_aniso_U_23
_atom_site_aniso_U_13
_atom_site_aniso_U_12
Cs1 0.115(4) 0.090(4) 0.096(4) -0.015(3) 0.007(3) 0.025(4)
Cs2 0.038(2) 0.107(4) 0.082(3) 0.014(3) 0.016(2) 0.008(3)
Cs3 0.053(2) 0.061(3) 0.052(2) 0.000(2) 0.0084(17) 0.000(2)
Cs4 0.0366(19) 0.057(3) 0.066(2) -0.005(2) 0.0009(17) 0.004(2)
Cs5 0.055(2) 0.070(3) 0.071(2) -0.004(2) 0.0259(19) -0.011(2)
Cs6 0.068(3) 0.086(3) 0.057(2) -0.007(2) 0.010(2) 0.005(3)
Te1 0.0305(17) 0.045(2) 0.0335(18) -0.002(2) 0.0034(14) -0.003(2)
Te2 0.0260(17) 0.049(2) 0.0434(19) 0.004(2) 0.0053(15) 0.000(2)
Te3 0.0206(17) 0.039(2) 0.036(2) 0.0013(18) 0.0034(15) 0.0007(17)
Te4 0.0244(16) 0.046(2) 0.047(2) 0.001(2) 0.0070(15) 0.0001(19)
Mo1 0.026(2) 0.034(3) 0.033(3) 0.000(2) 0.004(2) 0.001(2)
Mo2 0.0174(19) 0.043(3) 0.036(2) -0.001(3) 0.0069(17) 0.000(2)
Mo3 0.018(2) 0.045(3) 0.036(2) -0.001(3) 0.0000(18) -0.001(2)
Mo4 0.025(2) 0.042(3) 0.032(2) 0.000(2) 0.0016(18) -0.001(2)
C11 0.031(17) 0.037(18) 0.051(18) 0.004(14) 0.004(13) 0.001(14)
N11 0.024(14) 0.047(17) 0.038(15) -0.004(13) 0.008(12) 0.005(12)
C12 0.035(17) 0.040(18) 0.039(17) -0.003(14) 0.006(13) 0.002(14)
N12 0.07(2) 0.08(2) 0.07(2) -0.003(14) 0.016(14) -0.006(14)
C13 0.032(16) 0.033(17) 0.036(16) 0.001(14) 0.013(13) 0.007(14)
N13 0.064(19) 0.07(2) 0.070(19) -0.006(14) 0.011(14) -0.008(14)
C21 0.057(19) 0.05(2) 0.043(18) -0.009(14) 0.007(14) -0.003(14)
N21 0.064(18) 0.068(19) 0.077(18) -0.010(14) 0.025(14) 0.004(14)
C22 0.034(16) 0.023(17) 0.036(17) -0.008(13) -0.006(13) -0.004(13)
N22 0.036(15) 0.032(16) 0.041(15) -0.005(13) 0.003(12) -0.008(13)
C23 0.029(15) 0.018(16) 0.024(15) 0.010(13) -0.008(12) 0.005(13)
N23 0.067(19) 0.08(2) 0.08(2) 0.002(14) 0.009(14) 0.000(14)
C31 0.05(2) 0.06(2) 0.06(2) -0.001(14) 0.016(14) 0.005(14)
N31 0.060(18) 0.058(19) 0.065(18) -0.011(14) 0.013(13) 0.012(14)
C32 0.059(19) 0.05(2) 0.035(17) -0.005(14) 0.017(14) 0.008(14)
N32 0.043(16) 0.041(17) 0.058(16) -0.006(13) 0.011(13) -0.004(13)
C33 0.06(2) 0.06(2) 0.07(2) -0.004(14) 0.011(14) -0.002(14)
N33 0.08(2) 0.08(2) 0.08(2) 0.008(14) 0.020(14) -0.006(14)
C41 0.048(19) 0.06(2) 0.048(19) -0.005(14) 0.007(14) -0.002(14)
N41 0.051(17) 0.048(18) 0.053(17) 0.007(13) 0.015(13) 0.007(13)
C42 0.035(16) 0.027(17) 0.019(15) -0.005(13) -0.001(12) 0.005(13)
N42 0.055(18) 0.062(19) 0.062(18) 0.006(14) 0.008(13) -0.004(14)
C43 0.039(17) 0.045(19) 0.037(17) 0.006(13) 0.013(13) -0.004(13)
N43 0.032(14) 0.039(15) 0.026(14) 0.007(13) 0.001(11) 0.001(13)
O1W 0.17(5) 0.12(5) 0.15(5) 0.04(5) 0.08(4) 0.03(5)
O2W 0.34(10) 0.12(6) 0.18(6) 0.06(5) 0.12(7) -0.03(7)

loop_
_atom_type_symbol
_atom_type_description
_atom_type_scat_dispersion_real
_atom_type_scat_dispersion_imag
_atom_type_scat_source
C C 0.0033 0.0016 'International Tables Vol C Tables 4.2.6.8 and 6.1.1.4'
H H 0.0000 0.0000 'International Tables Vol C Tables 4.2.6.8 and 6.1.1.4'
N N 0.0061 0.0033 'International Tables Vol C Tables 4.2.6.8 and 6.1.1.4'
O O 0.0106 0.0060 'International Tables Vol C Tables 4.2.6.8 and 6.1.1.4'
Mo Mo -1.6832 0.6857 'International Tables Vol C Tables 4.2.6.8 and 6.1.1.4'
Te Te -0.5308 1.6751 'International Tables Vol C Tables 4.2.6.8 and 6.1.1.4'
Cs Cs -0.3680 2.1192 'International Tables Vol C Tables 4.2.6.8 and 6.1.1.4'

loop_
_geom_angle_atom_site_label_1
_geom_angle_atom_site_label_2
_geom_angle_atom_site_label_3
_geom_angle
_geom_angle_site_symmetry_1
_geom_angle_site_symmetry_3
_geom_angle_publ_flag
Cs2 Cs1 Cs2 91.3(1) 2_556 . no
Cs2 Cs1 Cs3 140.2(1) 2_556 1_545 no
Cs3 Cs1 Cs2 81.2(1) 1_545 . no
N21 Cs1 Cs2 128.5(9) 2_546 2_556 no
N21 Cs1 Cs2 72.1(8) 2_546 . no
N21 Cs1 Cs3 86.4(9) 2_546 1_545 no
N23 Cs1 Cs2 111(1) . 2_556 no
N23 Cs1 Cs2 45.3(9) . . no
N23 Cs1 Cs3 41(1) . 1_545 no
N23 Cs1 N21 91(1) . 2_546 no
N32 Cs1 Cs2 158.0(8) 2_646 2_556 no
N32 Cs1 Cs2 107.4(8) 2_646 . no
N32 Cs1 Cs3 37.8(8) 2_646 1_545 no
N32 Cs1 N21 70(1) 2_646 2_546 no
N32 Cs1 N23 77(1) 2_646 . no
N32 Cs1 O2W 133(2) 2_646 2_556 no
O1W Cs1 Cs2 37(1) 2_656 2_556 no
O1W Cs1 Cs2 106(1) 2_656 . no
O1W Cs1 Cs3 108(1) 2_656 1_545 no
O1W Cs1 N21 165(1) 2_656 2_546 no
O1W Cs1 N23 98(1) 2_656 . no
O1W Cs1 N32 124(1) 2_656 2_646 no
O1W Cs1 O2W 71(2) 2_656 2_556 no
O2W Cs1 Cs2 45(1) 2_556 2_556 no
O2W Cs1 Cs2 110(2) 2_556 . no
O2W Cs1 Cs3 169(2) 2_556 1_545 no
O2W Cs1 N21 95(2) 2_556 2_546 no
O2W Cs1 N23 151(2) 2_556 . no
Cs1 Cs2 Cs1 94.6(1) 2_546 . no
Cs1 Cs2 Cs6 101.3(1) 2_546 1_455 no
Cs3 Cs2 Cs1 105.6(1) 2_546 2_546 no
Cs3 Cs2 Cs1 83.3(1) 2_546 . no
Cs3 Cs2 Cs6 123.3(1) 2_546 1_455 no
Cs6 Cs2 Cs1 142.8(1) 1_455 . no
N21 Cs2 Cs1 157.6(9) . 2_546 no
N21 Cs2 Cs1 73.6(8) . . no
N21 Cs2 Cs3 92.1(8) . 2_546 no
N21 Cs2 Cs6 79.3(8) . 1_455 no
N21 Cs2 N22 80(1) . . no
N21 Cs2 N31 114(1) . 1_455 no
N21 Cs2 N32 67(1) . 1_455 no
N21 Cs2 O2W 128(1) . . no
N22 Cs2 Cs1 86.4(7) . 2_546 no
N22 Cs2 Cs1 109.7(6) . . no
N22 Cs2 Cs3 161.9(7) . 2_546 no
N22 Cs2 Cs6 39.4(7) . 1_455 no
N22 Cs2 O2W 49(1) . . no
N31 Cs2 Cs1 76.1(9) 1_455 2_546 no
N31 Cs2 Cs1 170.1(9) 1_455 . no
N31 Cs2 Cs3 102.3(8) 1_455 2_546 no
N31 Cs2 Cs6 39.3(8) 1_455 1_455 no
N31 Cs2 N22 67(1) 1_455 . no
N31 Cs2 N32 82(1) 1_455 1_455 no
N31 Cs2 O2W 60(2) 1_455 . no
N32 Cs2 Cs1 135.3(7) 1_455 2_546 no
N32 Cs2 Cs1 107.8(7) 1_455 . no
N32 Cs2 Cs3 42.8(7) 1_455 2_546 no
N32 Cs2 Cs6 83.9(7) 1_455 1_455 no
N32 Cs2 N22 119(1) 1_455 . no
N32 Cs2 O2W 141(2) 1_455 . no
O1W Cs2 Cs1 35(1) 1_455 2_546 no
O1W Cs2 Cs1 108(1) 1_455 . no
O1W Cs2 Cs3 75(1) 1_455 2_546 no
O1W Cs2 Cs6 104(1) 1_455 1_455 no
O1W Cs2 N21 167(1) 1_455 . no
O1W Cs2 N22 111(1) 1_455 . no
O1W Cs2 N31 66(1) 1_455 1_455 no
O1W Cs2 N32 101(1) 1_455 1_455 no
O1W Cs2 O2W 65(2) 1_455 . no
O2W Cs2 Cs1 38.5(9) . 2_546 no
O2W Cs2 Cs1 111(1) . . no
O2W Cs2 Cs3 140(1) . 2_546 no
O2W Cs2 Cs6 67(1) . 1_455 no
Cs2 Cs3 Cs1 66.1(1) 2_556 1_565 no
N12 Cs3 Cs1 155(1) . 1_565 no
N12 Cs3 Cs2 139(1) . 2_556 no
N12 Cs3 N13 75(1) . . no
N12 Cs3 N23 126(1) . 1_565 no
N12 Cs3 N32 158(1) . 2_656 no
N12 Cs3 N33 90(1) . 2_656 no
N13 Cs3 Cs1 110.0(9) . 1_565 no
N13 Cs3 Cs2 90.6(8) . 2_556 no
N13 Cs3 N23 77(1) . 1_565 no
N13 Cs3 N33 114(1) . 2_656 no
N23 Cs3 Cs1 38.4(9) 1_565 1_565 no
N23 Cs3 Cs2 85.5(9) 1_565 2_556 no
N32 Cs3 Cs1 34.2(8) 2_656 1_565 no
N32 Cs3 Cs2 44.7(8) 2_656 2_556 no
N32 Cs3 N13 126(1) 2_656 . no
N32 Cs3 N23 71(1) 2_656 1_565 no
N32 Cs3 N33 75(1) 2_656 2_656 no
N33 Cs3 Cs1 73(1) 1_565 1_565 no
N33 Cs3 Cs1 109.4(9) 2_656 1_565 no
N33 Cs3 Cs2 132.4(9) 1_565 2_556 no
N33 Cs3 Cs2 61.1(9) 2_656 2_556 no
N33 Cs3 N12 84(1) 1_565 . no
N33 Cs3 N13 127(1) 1_565 . no
N33 Cs3 N23 77(1) 1_565 1_565 no
N33 Cs3 N23 144(1) 2_656 1_565 no
N33 Cs3 N32 88(1) 1_565 2_656 no
N33 Cs3 N33 114.4(4) 1_565 2_656 no
Cs6 Cs4 Cs6 125.8(1) 2_645 1_455 no
N11 Cs4 Cs6 37.7(7) 1_545 2_645 no
N11 Cs4 Cs6 147.0(7) 1_545 1_455 no
N11 Cs4 N42 84(1) 1_545 2_545 no
N22 Cs4 Cs6 142.8(7) . 2_645 no
N22 Cs4 Cs6 39.6(7) . 1_455 no
N22 Cs4 N11 128(1) . 1_545 no
N22 Cs4 N42 148(1) . 2_545 no
N42 Cs4 Cs6 71.2(9) . 2_645 no
N42 Cs4 Cs6 60.6(8) 2_545 2_645 no
N42 Cs4 Cs6 61.2(8) . 1_455 no
N42 Cs4 Cs6 113.2(8) 2_545 1_455 no
N42 Cs4 N11 87(1) . 1_545 no
N42 Cs4 N22 74(1) . . no
N42 Cs4 N42 110.5(3) . 2_545 no
N42 Cs4 N43 83(1) . 2_545 no
N43 Cs4 Cs6 115.2(6) 2_545 2_645 no
N43 Cs4 Cs6 38.0(8) 2_545 1_455 no
N43 Cs4 N11 152.9(9) 2_545 1_545 no
N43 Cs4 N22 73(1) 2_545 . no
N43 Cs4 N42 77(1) 2_545 2_545 no
Cs6 Cs5 Cs6 113.5(1) 1_565 2_655 no
C11 Cs5 Cs6 150.7(9) . 1_565 no
C11 Cs5 Cs6 56.9(8) . 2_655 no
N11 Cs5 Cs6 135.3(8) . 1_565 no
N11 Cs5 Cs6 40.5(7) . 2_655 no
N11 Cs5 C11 20(1) . . no
N11 Cs5 N12 77(1) . . no
N11 Cs5 N41 85(1) . 1_565 no
N12 Cs5 Cs6 121.4(9) . 1_565 no
N12 Cs5 Cs6 116.2(9) . 2_655 no
N12 Cs5 C11 59(1) . . no
N31 Cs5 Cs6 44.1(8) 1_565 1_565 no
N31 Cs5 Cs6 140.1(9) 1_565 2_655 no
N31 Cs5 C11 123(1) 1_565 . no
N31 Cs5 N11 125(1) 1_565 . no
N31 Cs5 N12 78(1) 1_565 . no
N31 Cs5 N41 72(1) 1_565 1_565 no
N31 Cs5 N43 81(1) 1_565 2_655 no
N41 Cs5 Cs6 51.0(7) 1_565 1_565 no
N41 Cs5 Cs6 70.1(8) 1_565 2_655 no
N41 Cs5 C11 103(1) 1_565 . no
N41 Cs5 N12 125(1) 1_565 . no
N43 Cs5 Cs6 42.6(8) 2_655 1_565 no
N43 Cs5 Cs6 100.7(6) 2_655 2_655 no
N43 Cs5 C11 155(1) 2_655 . no
N43 Cs5 N11 141.1(9) 2_655 . no
N43 Cs5 N12 142(1) 2_655 . no
N43 Cs5 N41 76(1) 2_655 1_565 no
Cs4 Cs6 Cs2 131.6(1) 2_655 1_655 no
Cs4 Cs6 Cs2 77.65(9) 1_655 1_655 no
Cs4 Cs6 Cs4 78.74(7) 2_655 1_655 no
Cs5 Cs6 Cs2 77.4(1) 1_545 1_655 no
Cs5 Cs6 Cs2 147.4(1) 2_645 1_655 no
Cs5 Cs6 Cs4 131.3(1) 1_545 2_655 no
Cs5 Cs6 Cs4 78.48(8) 2_645 2_655 no
Cs5 Cs6 Cs4 70.46(9) 1_545 1_655 no
Cs5 Cs6 Cs4 127.4(1) 2_645 1_655 no
Cs5 Cs6 Cs5 91.12(9) 1_545 2_645 no
Te4 Cs6 Cs2 79.64(9) . 1_655 no
Te4 Cs6 Cs4 129.4(1) . 2_655 no
Te4 Cs6 Cs4 151.8(1) . 1_655 no
Te4 Cs6 Cs5 88.4(1) . 1_545 no
Te4 Cs6 Cs5 69.52(9) . 2_645 no
N11 Cs6 Cs2 169.9(7) 2_645 1_655 no
N11 Cs6 Cs4 40.7(7) 2_645 2_655 no
N11 Cs6 Cs4 93.2(7) 2_645 1_655 no
N11 Cs6 Cs5 103.7(8) 2_645 1_545 no
N11 Cs6 Cs5 42.6(7) 2_645 2_645 no
N11 Cs6 Te4 110.4(7) 2_645 . no
N11 Cs6 N22 128(1) 2_645 1_655 no
N11 Cs6 N31 144(1) 2_645 . no
N11 Cs6 N43 77(1) 2_645 2_645 no
N22 Cs6 Cs2 42.2(7) 1_655 1_655 no
N22 Cs6 Cs4 96.3(7) 1_655 2_655 no
N22 Cs6 Cs4 40.0(7) 1_655 1_655 no
N22 Cs6 Cs5 83.7(7) 1_655 1_545 no
N22 Cs6 Cs5 167.4(7) 1_655 2_645 no
N22 Cs6 Te4 121.6(7) 1_655 . no
N22 Cs6 N31 70(1) 1_655 . no
N31 Cs6 Cs2 40.9(8) . 1_655 no
N31 Cs6 Cs4 164.8(9) . 2_655 no
N31 Cs6 Cs4 86.2(9) . 1_655 no
N31 Cs6 Cs5 42.4(9) . 1_545 no
N31 Cs6 Cs5 113.0(8) . 2_645 no
N31 Cs6 Te4 65.6(9) . . no
N43 Cs6 Cs2 97.5(6) 2_645 1_655 no
N43 Cs6 Cs4 89.7(7) 2_645 2_655 no
N43 Cs6 Cs4 39.2(6) 2_645 1_655 no
N43 Cs6 Cs5 43.2(6) 2_645 1_545 no
N43 Cs6 Cs5 94.3(6) 2_645 2_645 no
N43 Cs6 Te4 129.8(7) 2_645 . no
N43 Cs6 N22 74(1) 2_645 1_655 no
N43 Cs6 N31 80(1) 2_645 . no
Mo1 Te1 Mo3 66.3(2) . . no
Mo2 Te1 Mo1 68.8(2) . . no
Mo2 Te1 Mo3 64.5(1) . . no
Mo1 Te2 Mo2 68.8(2) . . no
Mo1 Te2 Mo4 70.0(2) . . no
Mo4 Te2 Mo2 68.5(2) . . no
Mo3 Te3 Mo2 64.2(1) . . no
Mo4 Te3 Mo2 68.4(2) . . no
Mo4 Te3 Mo3 65.9(2) . . no
Mo1 Te4 Cs6 168.4(2) . . no
Mo1 Te4 Mo3 66.2(2) . . no
Mo1 Te4 Mo4 69.9(2) . . no
Mo3 Te4 Cs6 102.1(2) . . no
Mo4 Te4 Cs6 106.1(2) . . no
Mo4 Te4 Mo3 65.8(2) . . no
Te1 Mo1 Mo2 55.6(1) . . yes
Te1 Mo1 Mo3 57.1(1) . . yes
Te1 Mo1 Mo4 104.8(2) . . yes
Te2 Mo1 Te1 107.5(2) . . no
Te2 Mo1 Te4 106.3(2) . . no
Te2 Mo1 Mo2 56.1(1) . . yes
Te2 Mo1 Mo3 101.7(2) . . yes
Te2 Mo1 Mo4 55.3(1) . . yes
Te4 Mo1 Te1 110.4(2) . . no
Te4 Mo1 Mo2 103.9(2) . . yes
Te4 Mo1 Mo3 57.5(1) . . yes
Te4 Mo1 Mo4 55.1(1) . . yes
Mo2 Mo1 Mo4 59.6(1) . . no
Mo3 Mo1 Mo2 57.5(1) . . no
Mo3 Mo1 Mo4 58.3(1) . . no
C11 Mo1 Te1 156(2) . . no
C11 Mo1 Te2 85(1) . . no
C11 Mo1 Te4 84(1) . . no
C11 Mo1 Mo2 141(1) . . yes
C11 Mo1 Mo3 142(1) . . yes
C11 Mo1 Mo4 99(2) . . yes
C11 Mo1 C12 78(2) . . no
C12 Mo1 Te1 86(1) . . no
C12 Mo1 Te2 159(1) . . no
C12 Mo1 Te4 83(1) . . no
C12 Mo1 Mo2 141(1) . . yes
C12 Mo1 Mo3 99(1) . . yes
C12 Mo1 Mo4 138(1) . . yes
C13 Mo1 Te1 84(1) . . no
C13 Mo1 Te2 85(1) . . no
C13 Mo1 Te4 158(1) . . no
C13 Mo1 Mo2 99(1) . . yes
C13 Mo1 Mo3 141(1) . . yes
C13 Mo1 Mo4 140(1) . . yes
C13 Mo1 C11 77(2) . . no
C13 Mo1 C12 81(2) . . no
Te1 Mo2 Te2 106.7(2) . . no
Te1 Mo2 Te3 112.1(2) . . no
Te1 Mo2 Mo1 55.6(1) . . yes
Te1 Mo2 Mo3 58.1(1) . . yes
Te1 Mo2 Mo4 105.9(2) . . yes
Te2 Mo2 Te3 107.0(2) . . no
Te2 Mo2 Mo1 55.2(1) . . yes
Te2 Mo2 Mo3 102.9(2) . . yes
Te2 Mo2 Mo4 55.6(1) . . yes
Te3 Mo2 Mo1 106.0(2) . . yes
Te3 Mo2 Mo3 57.9(1) . . yes
Te3 Mo2 Mo4 55.5(1) . . yes
Mo1 Mo2 Mo4 60.9(2) . . no
Mo3 Mo2 Mo1 59.8(2) . . no
Mo3 Mo2 Mo4 59.4(1) . . no
C21 Mo2 Te1 80(1) . . no
C21 Mo2 Te2 81(1) . . no
C21 Mo2 Te3 162(2) . . no
C21 Mo2 Mo1 92(2) . . yes
C21 Mo2 Mo3 137(1) . . yes
C21 Mo2 Mo4 136(1) . . yes
C21 Mo2 C22 83(2) . . no
C22 Mo2 Te1 159(1) . . no
C22 Mo2 Te2 83(1) . . no
C22 Mo2 Te3 82(1) . . no
C22 Mo2 Mo1 138(1) . . yes
C22 Mo2 Mo3 139(1) . . yes
C22 Mo2 Mo4 95(1) . . yes
C23 Mo2 Te1 85(1) . . no
C23 Mo2 Te2 159(1) . . no
C23 Mo2 Te3 83(1) . . no
C23 Mo2 Mo1 140(1) . . yes
C23 Mo2 Mo3 98(1) . . yes
C23 Mo2 Mo4 139(1) . . yes
C23 Mo2 C21 84(2) . . no
C23 Mo2 C22 81(2) . . no
Te1 Mo3 Te4 108.7(2) . . no
Te1 Mo3 Mo1 56.6(1) . . yes
Te1 Mo3 Mo2 57.5(1) . . yes
Te1 Mo3 Mo4 108.2(2) . . yes
Te3 Mo3 Te1 111.6(2) . . no
Te3 Mo3 Te4 109.3(2) . . no
Te3 Mo3 Mo1 108.5(2) . . yes
Te3 Mo3 Mo2 58.0(1) . . yes
Te3 Mo3 Mo4 56.8(1) . . yes
Te4 Mo3 Mo1 56.3(1) . . yes
Te4 Mo3 Mo2 107.2(2) . . yes
Te4 Mo3 Mo4 56.6(1) . . yes
Mo2 Mo3 Mo1 62.8(2) . . no
Mo2 Mo3 Mo4 62.9(1) . . no
Mo4 Mo3 Mo1 63.0(2) . . no
C31 Mo3 Te1 161(1) . . no
C31 Mo3 Te3 79(2) . . no
C31 Mo3 Te4 81(2) . . no
C31 Mo3 Mo1 137(2) . . yes
C31 Mo3 Mo2 137(2) . . yes
C31 Mo3 Mo4 91(1) . . yes
C31 Mo3 C32 82(2) . . no
C32 Mo3 Te1 83(1) . . no
C32 Mo3 Te3 155(1) . . no
C32 Mo3 Te4 83(1) . . no
C32 Mo3 Mo1 96(1) . . yes
C32 Mo3 Mo2 141(1) . . yes
C32 Mo3 Mo4 140(1) . . yes
C33 Mo3 Te1 82(2) . . no
C33 Mo3 Te3 86(2) . . no
C33 Mo3 Te4 156(2) . . no
C33 Mo3 Mo1 139(2) . . yes
C33 Mo3 Mo2 97(2) . . yes
C33 Mo3 Mo4 142(2) . . yes
C33 Mo3 C31 83(2) . . no
C33 Mo3 C32 77(2) . . no
Te2 Mo4 Mo1 54.8(1) . . yes
Te2 Mo4 Mo2 55.9(1) . . yes
Te2 Mo4 Mo3 101.7(2) . . yes
Te3 Mo4 Te2 107.9(2) . . no
Te3 Mo4 Mo1 105.5(2) . . yes
Te3 Mo4 Mo2 56.2(1) . . yes
Te3 Mo4 Mo3 57.4(1) . . yes
Te4 Mo4 Te2 105.6(2) . . no
Te4 Mo4 Te3 110.8(2) . . no
Te4 Mo4 Mo1 55.0(1) . . yes
Te4 Mo4 Mo2 103.8(2) . . yes
Te4 Mo4 Mo3 57.6(1) . . yes
Mo2 Mo4 Mo1 59.6(2) . . no
Mo3 Mo4 Mo1 58.8(2) . . no
Mo3 Mo4 Mo2 57.6(1) . . no
C41 Mo4 Te2 157(1) . . no
C41 Mo4 Te3 85(2) . . no
C41 Mo4 Te4 86(2) . . no
C41 Mo4 Mo1 141(2) . . no
C41 Mo4 Mo2 141(2) . . yes
C41 Mo4 Mo3 101(1) . . yes
C42 Mo4 Te2 84(1) . . no
C42 Mo4 Te3 83(1) . . no
C42 Mo4 Te4 159(1) . . no
C42 Mo4 Mo1 139(1) . . yes
C42 Mo4 Mo2 97(1) . . yes
C42 Mo4 Mo3 140(1) . . yes
C42 Mo4 C41 79(2) . . no
C42 Mo4 C43 80(2) . . no
C43 Mo4 Te2 84(1) . . no
C43 Mo4 Te3 158(1) . . no
C43 Mo4 Te4 83(1) . . no
C43 Mo4 Mo1 97(1) . . yes
C43 Mo4 Mo2 140(1) . . yes
C43 Mo4 Mo3 140(1) . . yes
C43 Mo4 C41 78(2) . . no
Mo1 C11 Cs5 116(2) . . no
N11 C11 Cs5 65(3) . . no
N11 C11 Mo1 174(5) . . no
Cs5 N11 Cs4 140(1) . 1_565 no
Cs6 N11 Cs4 102(1) 2_655 1_565 no
Cs6 N11 Cs5 97(1) 2_655 . no
C11 N11 Cs4 94(3) . 1_565 no
C11 N11 Cs5 95(3) . . no
C11 N11 Cs6 138(4) . 2_655 no
N12 C12 Mo1 171(5) . . no
Cs3 N12 Cs5 142(2) . . no
C12 N12 Cs3 101(4) . . no
C12 N12 Cs5 90(4) . . no
N13 C13 Mo1 173(5) . . no
C13 N13 Cs3 101(4) . . no
N21 C21 Mo2 166(5) . . no
Cs2 N21 Cs1 106(1) . 2_556 no
C21 N21 Cs1 151(4) . 2_556 no
C21 N21 Cs2 99(4) . . no
N22 C22 Mo2 176(4) . . no
Cs4 N22 Cs2 141(1) . . no
Cs6 N22 Cs2 98(1) 1_455 . no
Cs6 N22 Cs4 100(1) 1_455 . no
C22 N22 Cs2 91(3) . . no
C22 N22 Cs4 111(3) . . no
C22 N22 Cs6 116(4) . 1_455 no
N23 C23 Mo2 170(4) . . no
Cs1 N23 Cs3 101(1) . 1_545 no
C23 N23 Cs1 125(4) . . no
C23 N23 Cs3 105(3) . 1_545 no
N31 C31 Mo3 173(5) . . no
Cs5 N31 Cs2 138(2) 1_545 1_655 no
Cs5 N31 Cs6 93(1) 1_545 . no
Cs6 N31 Cs2 100(1) . 1_655 no
C31 N31 Cs2 100(4) . 1_655 no
C31 N31 Cs5 114(4) . 1_545 no
C31 N31 Cs6 106(4) . . no
N32 C32 Mo3 172(5) . . no
Cs1 N32 Cs2 115(1) 2_656 1_655 no
Cs1 N32 Cs3 108(1) 2_656 2_646 no
Cs3 N32 Cs2 93(1) 2_646 1_655 no
C32 N32 Cs1 134(4) . 2_656 no
C32 N32 Cs2 96(4) . 1_655 no
C32 N32 Cs3 103(4) . 2_646 no
N33 C33 Mo3 174(5) . . no
Cs3 N33 Cs3 144(2) 1_545 2_646 no
C33 N33 Cs3 106(5) . 1_545 no
C33 N33 Cs3 100(5) . 2_646 no
N41 C41 Mo4 168(5) . . no
C41 N41 Cs5 103(4) . 1_545 no
N42 C42 Mo4 174(4) . . no
Cs4 N42 Cs4 149(2) . 2 no
C42 N42 Cs4 107(4) . . no
C42 N42 Cs4 100(4) . 2 no
N43 C43 Mo4 174(4) . . no
Cs5 N43 Cs4 120(1) 2_645 2 no
Cs6 N43 Cs4 103(1) 2_655 2 no
Cs6 N43 Cs5 94(1) 2_655 2_645 no
C43 N43 Cs4 104(3) . 2 no
C43 N43 Cs5 106(3) . 2_645 no
C43 N43 Cs6 131(4) . 2_655 no
Cs1 O1W Cs2 109(2) 2_646 1_655 no
Cs1 O2W Cs2 97(2) 2_546 . no

loop_
_geom_bond_atom_site_label_1
_geom_bond_atom_site_label_2
_geom_bond_distance
_geom_bond_site_symmetry_2
_geom_bond_publ_flag
Cs1 Cs2 4.851(8) 2_556 no
Cs1 Cs2 5.082(6) . no
Cs1 Cs3 5.048(6) 1_545 no
Cs1 N21 3.41(5) 2_546 no
Cs1 N23 3.19(5) . no
Cs1 N32 2.98(5) 2_646 no
Cs1 O1W 2.92(6) 2_656 no
Cs1 O2W 3.04(5) 2_556 no
Cs2 Cs1 4.851(8) 2_546 no
Cs2 Cs3 4.790(6) 2_546 no
Cs2 Cs6 4.995(6) 1_455 no
Cs2 N21 3.29(5) . no
Cs2 N22 3.39(4) . no
Cs2 N31 3.32(5) 1_455 no
Cs2 N32 3.37(4) 1_455 no
Cs2 O1W 3.05(6) 1_455 no
Cs2 O2W 3.44(7) . no
Cs3 Cs1 5.048(6) 1_565 no
Cs3 Cs2 4.790(6) 2_556 no
Cs3 N12 3.24(5) . no
Cs3 N13 3.27(5) . no
Cs3 N23 3.34(5) 1_565 no
Cs3 N32 3.26(4) 2_656 no
Cs3 N33 3.20(6) 1_565 no
Cs3 N33 3.27(6) 2_656 no
Cs4 Cs6 4.944(5) 2_645 no
Cs4 Cs6 4.950(6) 1_455 no
Cs4 N11 3.29(4) 1_545 no
Cs4 N22 3.23(4) . no
Cs4 N42 3.15(5) . no
Cs4 N42 3.36(5) 2_545 no
Cs4 N43 3.21(3) 2_545 no
Cs5 Cs6 4.601(6) 1_565 no
Cs5 Cs6 4.722(6) 2_655 no
Cs5 C11 3.54(5) . no
Cs5 N11 3.22(4) . no
Cs5 N12 3.43(5) . no
Cs5 N31 3.11(5) 1_565 no
Cs5 N41 3.37(4) 1_565 no
Cs5 N43 3.16(4) 2_655 no
Cs6 Cs2 4.995(6) 1_655 no
Cs6 Cs4 4.944(5) 2_655 no
Cs6 Cs4 4.950(6) 1_655 no
Cs6 Cs5 4.601(6) 1_545 no
Cs6 Cs5 4.722(6) 2_645 no
Cs6 Te4 4.139(5) . no
Cs6 N11 3.09(4) 2_645 no
Cs6 N22 3.21(4) 1_655 no
Cs6 N31 3.21(5) . no
Cs6 N43 3.13(4) 2_645 no
Te1 Mo1 2.671(5) . yes
Te1 Mo2 2.671(5) . yes
Te1 Mo3 2.689(5) . yes
Te2 Mo1 2.656(5) . yes
Te2 Mo2 2.684(6) . yes
Te2 Mo4 2.674(5) . yes
Te3 Mo2 2.694(6) . yes
Te3 Mo3 2.691(6) . yes
Te3 Mo4 2.672(6) . yes
Te4 Mo1 2.664(5) . yes
Te4 Mo3 2.701(6) . yes
Te4 Mo4 2.670(5) . yes
Mo1 Mo2 3.016(7) . yes
Mo1 Mo3 2.932(6) . yes
Mo1 Mo4 3.055(6) . yes
Mo1 C11 2.08(5) . yes
Mo1 C12 2.10(5) . yes
Mo1 C13 2.10(5) . yes
Mo2 Mo3 2.860(5) . yes
Mo2 Mo4 3.016(6) . yes
Mo2 C21 2.14(6) . yes
Mo2 C22 2.21(5) . yes
Mo2 C23 2.06(4) . yes
Mo3 Mo4 2.916(6) . yes
Mo3 C31 2.23(6) . yes
Mo3 C32 2.23(6) . yes
Mo3 C33 2.19(7) . yes
Mo4 C41 2.16(6) . yes
Mo4 C42 2.15(5) . yes
Mo4 C43 2.16(5) . yes
C11 N11 1.21(6) . no
N11 Cs4 3.29(4) 1_565 no
N11 Cs6 3.09(4) 2_655 no
C12 N12 1.19(6) . no
C13 N13 1.11(6) . no
C21 N21 1.22(6) . no
N21 Cs1 3.41(5) 2_556 no
C22 N22 1.14(5) . no
N22 Cs6 3.21(4) 1_455 no
C23 N23 1.25(6) . no
N23 Cs3 3.34(5) 1_545 no
C31 N31 1.17(6) . no
N31 Cs2 3.32(5) 1_655 no
N31 Cs5 3.11(5) 1_545 no
C32 N32 1.16(6) . no
N32 Cs1 2.98(5) 2_656 no
N32 Cs2 3.37(4) 1_655 no
N32 Cs3 3.26(4) 2_646 no
C33 N33 1.20(7) . no
N33 Cs3 3.20(6) 1_545 no
N33 Cs3 3.27(6) 2_646 no
C41 N41 1.11(6) . no
N41 Cs5 3.37(4) 1_545 no
C42 N42 1.19(6) . no
N42 Cs4 3.36(5) 2 no
C43 N43 1.10(5) . no
N43 Cs4 3.21(3) 2 no
N43 Cs5 3.16(4) 2_645 no
N43 Cs6 3.13(4) 2_655 no
O1W Cs1 2.92(6) 2_646 no
O1W Cs2 3.05(6) 1_655 no
O2W Cs1 3.04(5) 2_546 no
